data_4001443
loop_
_publ_author_name
'Zhang, Jian'
'Yao, Yuan-Gen'
'Bu, Xianhui'

_publ_section_title
;
 Comparative Study of Homochiral and Racemic Chiral Metal-Organic
 Frameworks Built from Camphoric Acid
;
_journal_issue 21
_journal_name_full 'Chemistry of Materials'
_journal_page_first 5083
_journal_paper_doi 10.1021/cm071689a
_journal_volume 19
_journal_year 2007
_chemical_absolute_configuration rm
_chemical_formula_sum 'C30 H36 Cu2 N2 O8'
_chemical_formula_weight 679.71
_chemical_name_systematic
;
 ?
;
_space_group_IT_number 5
_symmetry_cell_setting monoclinic
_symmetry_space_group_name_Hall 'C 2y'
_symmetry_space_group_name_H-M 'C 1 2 1'
_atom_sites_solution_hydrogens geom
_atom_sites_solution_primary direct
_atom_sites_solution_secondary difmap
_audit_creation_method SHELXL-97
_cell_angle_alpha 90.00
_cell_angle_beta 121.843(2)
_cell_angle_gamma 90.00
_cell_formula_units_Z 4
_cell_length_a 21.2692(16)
_cell_length_b 12.5647(6)
_cell_length_c 13.4995(10)
_cell_measurement_reflns_used 4543
_cell_measurement_temperature 293(2)
_cell_measurement_theta_max 27.48
_cell_measurement_theta_min 3.03
_cell_volume 3064.7(4)
_computing_cell_refinement 'Siemens SMART & SAINT'
_computing_data_collection 'Siemens SMART'
_computing_data_reduction 'Siemens XPREP'
_computing_molecular_graphics 'Bruker SHELXTL'
_computing_publication_material 'Bruker SHELXTL'
_computing_structure_refinement 'Siemens SHELXTL'
_computing_structure_solution 'Siemens SHELXTL'
_diffrn_ambient_temperature 293(2)
_diffrn_measured_fraction_theta_full 0.997
_diffrn_measured_fraction_theta_max 0.997
_diffrn_measurement_device_type 'Bruker P4'
_diffrn_measurement_method '\w scans'
_diffrn_radiation_monochromator graphite
_diffrn_radiation_source 'fine-focus sealed tube'
_diffrn_radiation_type MoK\a
_diffrn_radiation_wavelength 0.71073
_diffrn_reflns_av_R_equivalents 0.0165
_diffrn_reflns_av_sigmaI/netI 0.0347
_diffrn_reflns_limit_h_max 27
_diffrn_reflns_limit_h_min -27
_diffrn_reflns_limit_k_max 16
_diffrn_reflns_limit_k_min -16
_diffrn_reflns_limit_l_max 8
_diffrn_reflns_limit_l_min -17
_diffrn_reflns_number 11559
_diffrn_reflns_theta_full 27.48
_diffrn_reflns_theta_max 27.48
_diffrn_reflns_theta_min 3.03
_diffrn_standards_decay_% none
_diffrn_standards_interval_count none
_diffrn_standards_interval_time none
_diffrn_standards_number none
_exptl_absorpt_coefficient_mu 1.439
_exptl_absorpt_correction_T_max 1.0000
_exptl_absorpt_correction_T_min 0.7056
_exptl_absorpt_correction_type empirical
_exptl_absorpt_process_details 'SADABS (Sheldrick, 1996)'
_exptl_crystal_colour Green
_exptl_crystal_density_diffrn 1.473
_exptl_crystal_density_method 'not measured'
_exptl_crystal_description Prism
_exptl_crystal_F_000 1408
_exptl_crystal_size_max 0.4000
_exptl_crystal_size_mid 0.3000
_exptl_crystal_size_min 0.1000
_refine_diff_density_max 0.903
_refine_diff_density_min -0.331
_refine_diff_density_rms 0.079
_refine_ls_abs_structure_details 'Flack H D (1983), Acta Cryst. A39, 876-881'
_refine_ls_abs_structure_Flack 0.013(13)
_refine_ls_extinction_method none
_refine_ls_goodness_of_fit_ref 1.030
_refine_ls_hydrogen_treatment constr
_refine_ls_matrix_type full
_refine_ls_number_parameters 385
_refine_ls_number_reflns 6685
_refine_ls_number_restraints 1
_refine_ls_restrained_S_all 1.030
_refine_ls_R_factor_gt 0.0402
_refine_ls_shift/su_max 0.008
_refine_ls_shift/su_mean 0.000
_refine_ls_structure_factor_coef Fsqd
_refine_ls_weighting_details 'calc w=1/[\s^2^(Fo^2^)+(0.0771P)^2^+0.0000P] where P=(Fo^2^+2Fc^2^)/3'
_refine_ls_weighting_scheme calc
_refine_ls_wR_factor_gt 0.1085
_refine_ls_wR_factor_ref 0.1112
_reflns_number_gt 6211
_reflns_number_total 6685
_reflns_threshold_expression >2sigma(I)
_cod_data_source_file cm071689a-file004.cif
_cod_data_source_block a
_cod_depositor_comments
;
The following automatic conversions were performed:

'_symmetry_cell_setting' value 'Monoclinic' changed to 'monoclinic'
according to /home/saulius/struct/CIF-dictionaries/cif_core.dic
dictionary named 'cif_core.dic' version 2.4.1 from 2010-06-29.

Automatic conversion script
Id: cif_fix_values 1715 2011-07-08 13:25:40Z adriana 
;
_cod_original_sg_symbol_H-M C2
_cod_database_code 4001443
_refine_ls_r_factor_ref 0.0432

loop_
_symmetry_equiv_pos_as_xyz
'x, y, z'
'-x, y, -z'
'x+1/2, y+1/2, z'
'-x+1/2, y+1/2, -z'

loop_
_atom_site_label
_atom_site_type_symbol
_atom_site_fract_x
_atom_site_fract_y
_atom_site_fract_z
_atom_site_U_iso_or_equiv
_atom_site_adp_type
_atom_site_occupancy
_atom_site_symmetry_multiplicity
_atom_site_calc_flag
_atom_site_refinement_flags
Cu1 Cu -0.67704(2) 0.01122(3) -1.17538(3) 0.02702(11) Uani 1 1 d .
Cu2 Cu -0.81040(2) 0.08968(3) -1.32170(3) 0.02927(12) Uani 1 1 d .
O1 O -0.64662(14) 0.0558(2) -1.2839(2) 0.0389(6) Uani 1 1 d .
O2 O -0.76185(14) 0.1044(2) -1.4124(2) 0.0380(6) Uani 1 1 d .
O3 O -0.77698(15) 0.3811(2) -1.7345(2) 0.0401(6) Uani 1 1 d .
O4 O -0.66186(15) 0.4429(2) -1.6164(2) 0.0401(6) Uani 1 1 d .
O5 O -0.64811(15) 0.1513(2) -1.1021(2) 0.0396(6) Uani 1 1 d .
O6 O -0.75811(16) 0.2197(2) -1.2302(2) 0.0432(7) Uani 1 1 d .
O7 O -0.84478(15) 0.0536(2) -1.2156(2) 0.0433(7) Uani 1 1 d .
O8 O -0.73244(14) -0.0132(2) -1.0945(2) 0.0403(7) Uani 1 1 d .
N1 N -0.58718(16) -0.0710(3) -1.0226(3) 0.0380(7) Uani 1 1 d .
N2 N -0.40377(17) -0.3271(3) -0.4702(3) 0.0400(8) Uani 1 1 d .
C1 C -0.6825(2) 0.2571(3) -1.6055(3) 0.0382(8) Uani 1 1 d .
C2 C -0.6653(2) 0.2470(3) -1.4779(3) 0.0451(10) Uani 1 1 d .
C3 C -0.6732(2) 0.1253(3) -1.4655(3) 0.0413(9) Uani 1 1 d .
H3A H -0.6244 0.0941 -1.4368 0.050 Uiso 1 1 calc R
C4 C -0.7241(4) 0.0812(4) -1.5871(4) 0.0723(16) Uani 1 1 d .
H4A H -0.7681 0.0508 -1.5939 0.087 Uiso 1 1 calc R
H4B H -0.6990 0.0261 -1.6038 0.087 Uiso 1 1 calc R
C5 C -0.7446(3) 0.1737(4) -1.6713(4) 0.0656(14) Uani 1 1 d .
H5A H -0.7922 0.2031 -1.6921 0.079 Uiso 1 1 calc R
H5B H -0.7470 0.1507 -1.7419 0.079 Uiso 1 1 calc R
C6 C -0.6155(4) 0.2300(5) -1.6149(6) 0.088(2) Uani 1 1 d .
H6A H -0.6315 0.2194 -1.6953 0.133 Uiso 1 1 calc R
H6B H -0.5925 0.1661 -1.5717 0.133 Uiso 1 1 calc R
H6C H -0.5805 0.2874 -1.5835 0.133 Uiso 1 1 calc R
C7 C -0.5878(4) 0.2808(6) -1.3875(5) 0.108(3) Uani 1 1 d .
H7A H -0.5599 0.2918 -1.4240 0.162 Uiso 1 1 calc R
H7B H -0.5646 0.2264 -1.3292 0.162 Uiso 1 1 calc R
H7C H -0.5894 0.3459 -1.3517 0.162 Uiso 1 1 calc R
C8 C -0.7257(4) 0.3126(4) -1.4705(5) 0.0730(19) Uani 1 1 d .
H8A H -0.7210 0.2995 -1.3968 0.110 Uiso 1 1 calc R
H8B H -0.7741 0.2912 -1.5324 0.110 Uiso 1 1 calc R
H8C H -0.7190 0.3871 -1.4778 0.110 Uiso 1 1 calc R
C9 C -0.7084(2) 0.3706(3) -1.6558(3) 0.0344(8) Uani 1 1 d .
C10 C -0.69538(17) 0.0933(3) -1.3806(3) 0.0278(6) Uani 1 1 d .
C11 C -0.6692(2) 0.3345(3) -1.0797(4) 0.0371(8) Uani 1 1 d .
C12 C -0.7217(2) 0.3750(3) -1.0410(3) 0.0401(8) Uani 1 1 d .
C13 C -0.6755(2) 0.4633(3) -0.9537(3) 0.0360(8) Uani 1 1 d .
H13A H -0.6742 0.5239 -0.9983 0.043 Uiso 1 1 calc R
C14 C -0.5957(3) 0.4144(5) -0.8834(5) 0.0733(17) Uani 1 1 d .
H14A H -0.5588 0.4685 -0.8668 0.088 Uiso 1 1 calc R
H14B H -0.5858 0.3848 -0.8102 0.088 Uiso 1 1 calc R
C15 C -0.5937(3) 0.3282(4) -0.9597(4) 0.0632(14) Uani 1 1 d .
H15A H -0.5880 0.2589 -0.9242 0.076 Uiso 1 1 calc R
H15B H -0.5527 0.3396 -0.9706 0.076 Uiso 1 1 calc R
C16 C -0.6592(3) 0.4099(4) -1.1563(4) 0.0629(13) Uani 1 1 d .
H16A H -0.7067 0.4284 -1.2226 0.094 Uiso 1 1 calc R
H16B H -0.6299 0.3765 -1.1823 0.094 Uiso 1 1 calc R
H16C H -0.6347 0.4731 -1.1131 0.094 Uiso 1 1 calc R
C17 C -0.7947(3) 0.4209(4) -1.1411(4) 0.0612(13) Uani 1 1 d .
H17A H -0.8279 0.4335 -1.1144 0.092 Uiso 1 1 calc R
H17B H -0.8168 0.3711 -1.2046 0.092 Uiso 1 1 calc R
H17C H -0.7851 0.4867 -1.1670 0.092 Uiso 1 1 calc R
C18 C -0.7383(3) 0.2829(4) -0.9830(4) 0.0462(10) Uani 1 1 d .
H18A H -0.7542 0.3112 -0.9337 0.069 Uiso 1 1 calc R
H18B H -0.6944 0.2411 -0.9371 0.069 Uiso 1 1 calc R
H18C H -0.7767 0.2389 -1.0421 0.069 Uiso 1 1 calc R
C19 C -0.6947(2) 0.2264(3) -1.1427(3) 0.0328(8) Uani 1 1 d .
C20 C -0.79798(19) 0.0043(3) -1.1249(3) 0.0326(7) Uani 1 1 d .
C21 C -0.5466(2) -0.0172(4) -0.9240(4) 0.0467(10) Uani 1 1 d .
H21A H -0.5432 0.0562 -0.9284 0.056 Uiso 1 1 calc R
C22 C -0.5091(2) -0.0645(4) -0.8149(3) 0.0455(10) Uani 1 1 d .
H22A H -0.4807 -0.0233 -0.7486 0.055 Uiso 1 1 calc R
C23 C -0.51425(18) -0.1734(3) -0.8052(3) 0.0351(8) Uani 1 1 d .
C24 C -0.5525(3) -0.2294(4) -0.9091(4) 0.0557(13) Uani 1 1 d .
H24A H -0.5552 -0.3033 -0.9076 0.067 Uiso 1 1 calc R
C25 C -0.5870(3) -0.1763(4) -1.0155(4) 0.0539(12) Uani 1 1 d .
H25A H -0.6108 -0.2159 -1.0839 0.065 Uiso 1 1 calc R
C26 C -0.3989(4) -0.2239(4) -0.4820(4) 0.079(2) Uani 1 1 d .
H26A H -0.3711 -0.1839 -0.4145 0.095 Uiso 1 1 calc R
C27 C -0.4321(4) -0.1706(4) -0.5878(4) 0.093(3) Uani 1 1 d .
H27A H -0.4239 -0.0983 -0.5905 0.112 Uiso 1 1 calc R
C28 C -0.47742(19) -0.2263(3) -0.6885(3) 0.0373(9) Uani 1 1 d .
C29 C -0.4852(3) -0.3309(4) -0.6733(4) 0.0739(18) Uani 1 1 d .
H29A H -0.5163 -0.3726 -0.7380 0.089 Uiso 1 1 calc R
C30 C -0.4481(3) -0.3776(4) -0.5638(4) 0.0730(19) Uani 1 1 d .
H30A H -0.4558 -0.4496 -0.5583 0.088 Uiso 1 1 calc R

loop_
_atom_site_aniso_label
_atom_site_aniso_U_11
_atom_site_aniso_U_22
_atom_site_aniso_U_33
_atom_site_aniso_U_23
_atom_site_aniso_U_13
_atom_site_aniso_U_12
Cu1 0.03604(19) 0.0244(2) 0.0168(2) 0.00560(15) 0.01136(15) 0.00650(16)
Cu2 0.0385(2) 0.0273(2) 0.0177(2) 0.00604(16) 0.01181(16) 0.01029(17)
O1 0.0440(14) 0.0452(15) 0.0323(14) 0.0115(11) 0.0234(12) 0.0122(11)
O2 0.0449(13) 0.0431(16) 0.0256(12) 0.0093(12) 0.0183(10) 0.0061(12)
O3 0.0491(14) 0.0281(13) 0.0291(13) 0.0019(11) 0.0110(12) -0.0035(11)
O4 0.0455(14) 0.0302(14) 0.0360(15) 0.0013(12) 0.0155(12) -0.0048(11)
O5 0.0511(15) 0.0298(14) 0.0361(15) -0.0046(12) 0.0219(13) 0.0012(12)
O6 0.0621(17) 0.0294(14) 0.0280(14) 0.0032(11) 0.0169(13) 0.0148(12)
O7 0.0484(14) 0.0537(17) 0.0323(14) 0.0196(12) 0.0243(12) 0.0205(12)
O8 0.0401(13) 0.053(2) 0.0316(14) 0.0171(12) 0.0214(11) 0.0068(12)
N1 0.0342(14) 0.048(2) 0.0275(16) 0.0145(15) 0.0129(13) 0.0111(14)
N2 0.0403(15) 0.044(2) 0.0234(16) 0.0131(14) 0.0084(13) 0.0113(14)
C1 0.057(2) 0.031(2) 0.0345(19) 0.0090(15) 0.0296(18) 0.0060(16)
C2 0.071(3) 0.033(2) 0.0288(19) 0.0001(15) 0.0244(19) -0.0084(18)
C3 0.059(2) 0.037(2) 0.037(2) 0.0044(16) 0.0315(19) 0.0039(16)
C4 0.130(5) 0.054(3) 0.049(3) -0.017(2) 0.059(3) -0.037(3)
C5 0.113(4) 0.032(2) 0.039(2) -0.0039(18) 0.031(3) -0.007(2)
C6 0.117(5) 0.075(4) 0.117(5) 0.045(4) 0.092(5) 0.040(4)
C7 0.122(5) 0.104(5) 0.041(3) 0.018(3) 0.003(3) -0.038(4)
C8 0.160(6) 0.030(2) 0.083(4) 0.008(2) 0.102(4) 0.014(3)
C9 0.051(2) 0.029(2) 0.0274(18) 0.0015(14) 0.0237(17) -0.0005(16)
C10 0.0432(16) 0.0194(15) 0.0206(14) 0.0024(14) 0.0167(13) 0.0040(15)
C11 0.053(2) 0.0251(18) 0.044(2) 0.0015(15) 0.0332(19) 0.0010(15)
C12 0.055(2) 0.035(2) 0.035(2) -0.0069(15) 0.0268(18) -0.0034(16)
C13 0.0475(19) 0.0341(19) 0.0341(19) -0.0100(15) 0.0269(17) -0.0093(15)
C14 0.054(3) 0.088(4) 0.064(3) -0.036(3) 0.021(3) 0.000(3)
C15 0.050(2) 0.065(3) 0.066(3) -0.027(3) 0.025(2) -0.002(2)
C16 0.099(4) 0.052(3) 0.067(3) -0.007(2) 0.063(3) -0.010(3)
C17 0.062(3) 0.066(3) 0.042(2) -0.006(2) 0.018(2) 0.013(2)
C18 0.069(3) 0.041(3) 0.043(2) -0.0086(18) 0.040(2) -0.0181(19)
C19 0.053(2) 0.0308(19) 0.0204(16) 0.0015(14) 0.0237(15) 0.0021(16)
C20 0.0438(17) 0.0278(18) 0.0305(17) -0.0001(16) 0.0226(15) 0.0027(16)
C21 0.049(2) 0.040(2) 0.030(2) 0.0097(17) 0.0069(17) -0.0050(16)
C22 0.0441(19) 0.046(2) 0.0216(18) 0.0042(17) 0.0000(15) -0.0101(17)
C23 0.0305(16) 0.041(2) 0.0238(18) 0.0131(15) 0.0075(14) 0.0099(14)
C24 0.077(3) 0.037(2) 0.031(2) 0.0133(19) 0.013(2) 0.018(2)
C25 0.071(3) 0.044(3) 0.030(2) 0.0112(19) 0.015(2) 0.025(2)
C26 0.126(5) 0.040(3) 0.024(2) 0.005(2) 0.007(3) 0.031(3)
C27 0.153(6) 0.035(3) 0.029(3) 0.011(2) 0.006(3) 0.021(3)
C28 0.0339(17) 0.040(2) 0.0252(18) 0.0094(16) 0.0063(14) 0.0105(15)
C29 0.089(4) 0.050(3) 0.030(2) 0.010(2) -0.004(2) -0.018(3)
C30 0.084(3) 0.046(3) 0.038(3) 0.019(2) -0.002(2) -0.019(2)

loop_
_atom_type_symbol
_atom_type_description
_atom_type_scat_dispersion_real
_atom_type_scat_dispersion_imag
_atom_type_scat_source
C C 0.0033 0.0016 'International Tables Vol C Tables 4.2.6.8 and 6.1.1.4'
H H 0.0000 0.0000 'International Tables Vol C Tables 4.2.6.8 and 6.1.1.4'
Cu Cu 0.3201 1.2651 'International Tables Vol C Tables 4.2.6.8 and 6.1.1.4'
N N 0.0061 0.0033 'International Tables Vol C Tables 4.2.6.8 and 6.1.1.4'
O O 0.0106 0.0060 'International Tables Vol C Tables 4.2.6.8 and 6.1.1.4'

loop_
_geom_angle_atom_site_label_1
_geom_angle_atom_site_label_2
_geom_angle_atom_site_label_3
_geom_angle
_geom_angle_site_symmetry_1
_geom_angle_site_symmetry_3
O5 Cu1 O3 170.21(11) . 4_342
O5 Cu1 O1 88.92(12) . .
O3 Cu1 O1 91.59(12) 4_342 .
O5 Cu1 O8 88.91(12) . .
O3 Cu1 O8 88.05(13) 4_342 .
O1 Cu1 O8 164.85(10) . .
O5 Cu1 N1 93.61(12) . .
O3 Cu1 N1 95.29(13) 4_342 .
O1 Cu1 N1 111.60(11) . .
O8 Cu1 N1 83.50(11) . .
O5 Cu1 Cu2 88.25(8) . .
O3 Cu1 Cu2 81.98(8) 4_342 .
O1 Cu1 Cu2 88.98(7) . .
O8 Cu1 Cu2 75.97(7) . .
N1 Cu1 Cu2 159.36(9) . .
O7 Cu2 O4 87.13(13) . 4_342
O7 Cu2 O2 169.16(11) . .
O4 Cu2 O2 87.89(13) 4_342 .
O7 Cu2 O6 92.16(13) . .
O4 Cu2 O6 165.36(10) 4_342 .
O2 Cu2 O6 90.24(13) . .
O7 Cu2 N2 105.55(12) . 3_454
O4 Cu2 N2 97.65(12) 4_342 3_454
O2 Cu2 N2 84.65(11) . 3_454
O6 Cu2 N2 96.63(12) . 3_454
O7 Cu2 Cu1 91.97(8) . .
O4 Cu2 Cu1 86.07(8) 4_342 .
O2 Cu2 Cu1 78.09(7) . .
O6 Cu2 Cu1 79.34(8) . .
N2 Cu2 Cu1 162.22(9) 3_454 .
C10 O1 Cu1 117.7(2) . .
C10 O2 Cu2 129.8(2) . .
C9 O3 Cu1 125.2(3) . 4_352
C9 O4 Cu2 120.6(3) . 4_352
C19 O5 Cu1 119.2(2) . .
C19 O6 Cu2 128.0(3) . .
C20 O7 Cu2 114.4(2) . .
C20 O8 Cu1 132.0(2) . .
C25 N1 C21 117.4(4) . .
C25 N1 Cu1 120.4(3) . .
C21 N1 Cu1 119.0(3) . .
C30 N2 C26 115.7(4) . .
C30 N2 Cu2 120.3(3) . 3_546
C26 N2 Cu2 119.1(3) . 3_546
C6 C1 C5 110.5(4) . .
C6 C1 C9 107.4(3) . .
C5 C1 C9 111.9(3) . .
C6 C1 C2 112.6(4) . .
C5 C1 C2 102.1(3) . .
C9 C1 C2 112.3(3) . .
C7 C2 C3 109.0(4) . .
C7 C2 C1 112.9(4) . .
C3 C2 C1 102.8(3) . .
C7 C2 C8 112.5(5) . .
C3 C2 C8 111.6(4) . .
C1 C2 C8 107.6(4) . .
C10 C3 C4 113.3(4) . .
C10 C3 C2 116.1(3) . .
C4 C3 C2 107.4(3) . .
C10 C3 H3A 106.5 . .
C4 C3 H3A 106.5 . .
C2 C3 H3A 106.5 . .
C3 C4 C5 106.8(4) . .
C3 C4 H4A 110.4 . .
C5 C4 H4A 110.4 . .
C3 C4 H4B 110.4 . .
C5 C4 H4B 110.4 . .
H4A C4 H4B 108.6 . .
C4 C5 C1 105.5(4) . .
C4 C5 H5A 110.6 . .
C1 C5 H5A 110.6 . .
C4 C5 H5B 110.6 . .
C1 C5 H5B 110.6 . .
H5A C5 H5B 108.8 . .
C1 C6 H6A 109.5 . .
C1 C6 H6B 109.5 . .
H6A C6 H6B 109.5 . .
C1 C6 H6C 109.5 . .
H6A C6 H6C 109.5 . .
H6B C6 H6C 109.5 . .
C2 C7 H7A 109.5 . .
C2 C7 H7B 109.5 . .
H7A C7 H7B 109.5 . .
C2 C7 H7C 109.5 . .
H7A C7 H7C 109.5 . .
H7B C7 H7C 109.5 . .
C2 C8 H8A 109.5 . .
C2 C8 H8B 109.5 . .
H8A C8 H8B 109.5 . .
C2 C8 H8C 109.5 . .
H8A C8 H8C 109.5 . .
H8B C8 H8C 109.5 . .
O4 C9 O3 125.7(4) . .
O4 C9 C1 117.9(3) . .
O3 C9 C1 116.4(3) . .
O2 C10 O1 124.4(3) . .
O2 C10 C3 117.4(3) . .
O1 C10 C3 118.3(3) . .
C16 C11 C19 108.2(3) . .
C16 C11 C12 114.6(4) . .
C19 C11 C12 111.7(3) . .
C16 C11 C15 107.7(4) . .
C19 C11 C15 113.3(3) . .
C12 C11 C15 101.3(3) . .
C17 C12 C13 110.2(3) . .
C17 C12 C18 109.5(4) . .
C13 C12 C18 112.3(3) . .
C17 C12 C11 113.6(3) . .
C13 C12 C11 102.3(3) . .
C18 C12 C11 108.9(3) . .
C20 C13 C12 117.0(3) 4_353 .
C20 C13 C14 112.9(3) 4_353 .
C12 C13 C14 103.4(3) . .
C20 C13 H13A 107.7 4_353 .
C12 C13 H13A 107.7 . .
C14 C13 H13A 107.7 . .
C15 C14 C13 106.2(4) . .
C15 C14 H14A 110.5 . .
C13 C14 H14A 110.5 . .
C15 C14 H14B 110.5 . .
C13 C14 H14B 110.5 . .
H14A C14 H14B 108.7 . .
C14 C15 C11 106.6(4) . .
C14 C15 H15A 110.4 . .
C11 C15 H15A 110.4 . .
C14 C15 H15B 110.4 . .
C11 C15 H15B 110.4 . .
H15A C15 H15B 108.6 . .
C11 C16 H16A 109.5 . .
C11 C16 H16B 109.5 . .
H16A C16 H16B 109.5 . .
C11 C16 H16C 109.5 . .
H16A C16 H16C 109.5 . .
H16B C16 H16C 109.5 . .
C12 C17 H17A 109.5 . .
C12 C17 H17B 109.5 . .
H17A C17 H17B 109.5 . .
C12 C17 H17C 109.5 . .
H17A C17 H17C 109.5 . .
H17B C17 H17C 109.5 . .
C12 C18 H18A 109.5 . .
C12 C18 H18B 109.5 . .
H18A C18 H18B 109.5 . .
C12 C18 H18C 109.5 . .
H18A C18 H18C 109.5 . .
H18B C18 H18C 109.5 . .
O6 C19 O5 124.9(4) . .
O6 C19 C11 118.3(3) . .
O5 C19 C11 116.8(3) . .
O8 C20 O7 125.4(3) . .
O8 C20 C13 118.0(3) . 4_343
O7 C20 C13 116.6(3) . 4_343
N1 C21 C22 123.5(4) . .
N1 C21 H21A 118.2 . .
C22 C21 H21A 118.2 . .
C23 C22 C21 119.7(4) . .
C23 C22 H22A 120.2 . .
C21 C22 H22A 120.2 . .
C22 C23 C24 116.1(4) . .
C22 C23 C28 121.1(3) . .
C24 C23 C28 122.8(3) . .
C23 C24 C25 120.6(4) . .
C23 C24 H24A 119.7 . .
C25 C24 H24A 119.7 . .
N1 C25 C24 122.2(5) . .
N1 C25 H25A 118.9 . .
C24 C25 H25A 118.9 . .
N2 C26 C27 124.8(5) . .
N2 C26 H26A 117.6 . .
C27 C26 H26A 117.6 . .
C28 C27 C26 118.9(5) . .
C28 C27 H27A 120.5 . .
C26 C27 H27A 120.5 . .
C29 C28 C27 115.0(4) . .
C29 C28 C23 123.6(4) . .
C27 C28 C23 121.4(4) . .
C28 C29 C30 121.7(5) . .
C28 C29 H29A 119.1 . .
C30 C29 H29A 119.1 . .
N2 C30 C29 123.6(5) . .
N2 C30 H30A 118.2 . .
C29 C30 H30A 118.2 . .

loop_
_geom_bond_atom_site_label_1
_geom_bond_atom_site_label_2
_geom_bond_distance
_geom_bond_site_symmetry_2
Cu1 O5 1.953(3) .
Cu1 O3 1.963(3) 4_342
Cu1 O1 1.970(2) .
Cu1 O8 2.008(3) .
Cu1 N1 2.194(3) .
Cu1 Cu2 2.6470(5) .
Cu2 O7 1.974(3) .
Cu2 O4 1.982(3) 4_342
Cu2 O2 1.983(2) .
Cu2 O6 1.995(3) .
Cu2 N2 2.203(3) 3_454
O1 C10 1.254(4) .
O2 C10 1.250(4) .
O3 C9 1.280(5) .
O3 Cu1 1.963(3) 4_352
O4 C9 1.238(5) .
O4 Cu2 1.982(3) 4_352
O5 C19 1.265(5) .
O6 C19 1.241(4) .
O7 C20 1.260(4) .
O8 C20 1.248(4) .
N1 C25 1.326(6) .
N1 C21 1.327(5) .
N2 C30 1.277(6) .
N2 C26 1.317(6) .
N2 Cu2 2.203(3) 3_546
C1 C6 1.535(7) .
C1 C5 1.547(6) .
C1 C9 1.550(5) .
C1 C2 1.566(5) .
C2 C7 1.505(7) .
C2 C3 1.557(6) .
C2 C8 1.574(7) .
C3 C10 1.506(5) .
C3 C4 1.515(6) .
C3 H3A 0.9800 .
C4 C5 1.520(7) .
C4 H4A 0.9700 .
C4 H4B 0.9700 .
C5 H5A 0.9700 .
C5 H5B 0.9700 .
C6 H6A 0.9600 .
C6 H6B 0.9600 .
C6 H6C 0.9600 .
C7 H7A 0.9600 .
C7 H7B 0.9600 .
C7 H7C 0.9600 .
C8 H8A 0.9600 .
C8 H8B 0.9600 .
C8 H8C 0.9600 .
C11 C16 1.499(6) .
C11 C19 1.542(5) .
C11 C12 1.547(5) .
C11 C15 1.570(6) .
C12 C17 1.534(6) .
C12 C13 1.537(5) .
C12 C18 1.539(6) .
C13 C20 1.530(5) 4_353
C13 C14 1.568(6) .
C13 H13A 0.9800 .
C14 C15 1.510(6) .
C14 H14A 0.9700 .
C14 H14B 0.9700 .
C15 H15A 0.9700 .
C15 H15B 0.9700 .
C16 H16A 0.9600 .
C16 H16B 0.9600 .
C16 H16C 0.9600 .
C17 H17A 0.9600 .
C17 H17B 0.9600 .
C17 H17C 0.9600 .
C18 H18A 0.9600 .
C18 H18B 0.9600 .
C18 H18C 0.9600 .
C20 C13 1.530(5) 4_343
C21 C22 1.385(5) .
C21 H21A 0.9300 .
C22 C23 1.384(6) .
C22 H22A 0.9300 .
C23 C24 1.386(6) .
C23 C28 1.495(4) .
C24 C25 1.391(6) .
C24 H24A 0.9300 .
C25 H25A 0.9300 .
C26 C27 1.386(7) .
C26 H26A 0.9300 .
C27 C28 1.373(7) .
C27 H27A 0.9300 .
C28 C29 1.354(7) .
C29 C30 1.385(6) .
C29 H29A 0.9300 .
C30 H30A 0.9300 .
